data_4101495
loop_
_publ_author_name
'Lain\'e, Philippe P'
'Bedioui, Fethi'
'Loiseau, Fr\'ed\'erique'
'Chiorboli, Claudio'
'Campagna, Sebastiano'

_publ_section_title
;
 Conformationally gated photoinduced processes within
 photosensitizer-acceptor dyads based on osmium(II) complexes with
 triarylpyridinio-functionalized terpyridyl ligands: insights from
 experimental study.
;
_journal_issue 23
_journal_name_full 'Journal of the American Chemical Society'
_journal_page_first 7510
_journal_page_last 7521
_journal_paper_doi 10.1021/ja058357w
_journal_volume 128
_journal_year 2006
_chemical_formula_moiety '(C46 H34 N5 O2)+, 1.5 (C2 H3 N) , (B1 F4)-'
_chemical_formula_sum 'C49 H38.5 B F4 N6.5 O2'
_chemical_formula_weight 837.17
_chemical_name_common tpy-xy-TPH2(NO2)+
_chemical_name_systematic
;
 ?
;
_space_group_IT_number 2
_symmetry_cell_setting triclinic
_symmetry_space_group_name_Hall '-P 1'
_symmetry_space_group_name_H-M 'P -1'
_atom_sites_solution_hydrogens geom
_atom_sites_solution_primary direct
_atom_sites_solution_secondary difmap
_audit_creation_method SHELXL-97
_cell_angle_alpha 102.224(8)
_cell_angle_beta 105.077(6)
_cell_angle_gamma 94.414(7)
_cell_formula_units_Z 2
_cell_length_a 10.2735(6)
_cell_length_b 14.111(2)
_cell_length_c 15.4467(15)
_cell_measurement_reflns_used 69
_cell_measurement_temperature 293(2)
_cell_measurement_theta_max 20.3
_cell_measurement_theta_min 5.3
_cell_volume 2092.4(4)
_computing_cell_refinement 'DIRAX/LSQ (Duisenberg & Schreurs, 1989-2000)'
_computing_data_collection 'COLLECT (Nonius BV, 1997-2000)'
_computing_data_reduction 'EvalCCD (Duisenberg & Schreurs 1990-2000)'
_computing_molecular_graphics 'DIAMOND (Brandenburg, 1999)'
_computing_publication_material 'SHELXL-97 (Sheldrick, 1997)'
_computing_structure_refinement 'SHELXL-97 (Sheldrick, 1997)'
_computing_structure_solution 'SHELXS-97 (Sheldrick, 1990)'
_diffrn_ambient_temperature 293(2)
_diffrn_detector_area_resol_mean 9
_diffrn_measured_fraction_theta_full 0.889
_diffrn_measured_fraction_theta_max 0.889
_diffrn_measurement_device_type KappaCCD
_diffrn_measurement_method CCD
_diffrn_radiation_monochromator graphite
_diffrn_radiation_source 'fine-focus sealed tube'
_diffrn_radiation_type MoK\a
_diffrn_radiation_wavelength 0.71073
_diffrn_reflns_av_R_equivalents 0.0213
_diffrn_reflns_av_sigmaI/netI 0.0428
_diffrn_reflns_limit_h_max 11
_diffrn_reflns_limit_h_min -13
_diffrn_reflns_limit_k_max 18
_diffrn_reflns_limit_k_min -18
_diffrn_reflns_limit_l_max 20
_diffrn_reflns_limit_l_min -17
_diffrn_reflns_number 17562
_diffrn_reflns_theta_full 28.00
_diffrn_reflns_theta_max 28.00
_diffrn_reflns_theta_min 2.15
_diffrn_standards_decay_% 0
_diffrn_standards_number 0
_exptl_absorpt_coefficient_mu 0.095
_exptl_absorpt_correction_T_max 0.981
_exptl_absorpt_correction_T_min 0.972
_exptl_absorpt_correction_type multi-scan
_exptl_absorpt_process_details
; 
R.H. Blessing, Acta Cryst. (1995), A51, 33-38
;
_exptl_crystal_colour orange
_exptl_crystal_density_diffrn 1.328
_exptl_crystal_density_method 'not measured'
_exptl_crystal_description prism
_exptl_crystal_F_000 870
_exptl_crystal_size_max 0.32
_exptl_crystal_size_mid 0.20
_exptl_crystal_size_min 0.18
_refine_diff_density_max 0.627
_refine_diff_density_min -0.491
_refine_diff_density_rms 0.053
_refine_ls_extinction_method none
_refine_ls_goodness_of_fit_ref 1.040
_refine_ls_hydrogen_treatment constr
_refine_ls_matrix_type full
_refine_ls_number_parameters 598
_refine_ls_number_reflns 8997
_refine_ls_number_restraints 4
_refine_ls_restrained_S_all 1.042
_refine_ls_R_factor_all 0.1166
_refine_ls_R_factor_gt 0.0659
_refine_ls_shift/su_max 0.005
_refine_ls_shift/su_mean 0.000
_refine_ls_structure_factor_coef Fsqd
_refine_ls_weighting_details 'calc w=1/[\s^2^(Fo^2^)+(0.1195P)^2^+0.9551P] where P=(Fo^2^+2Fc^2^)/3'
_refine_ls_weighting_scheme calc
_refine_ls_wR_factor_gt 0.1806
_refine_ls_wR_factor_ref 0.2255
_reflns_number_gt 5494
_reflns_number_total 8997
_reflns_threshold_expression >2sigma(I)
_cod_data_source_file ja058357wsi20051208_125428.cif
_cod_data_source_block mat
_cod_original_formula_sum 'C49 H38.5 B1 F4 N6.5 O2'
_cod_database_code 4101495

loop_
_symmetry_equiv_pos_as_xyz
'x, y, z'
'-x, -y, -z'

loop_
_atom_site_label
_atom_site_type_symbol
_atom_site_fract_x
_atom_site_fract_y
_atom_site_fract_z
_atom_site_U_iso_or_equiv
_atom_site_adp_type
_atom_site_occupancy
_atom_site_symmetry_multiplicity
_atom_site_calc_flag
_atom_site_refinement_flags
_atom_site_disorder_assembly
_atom_site_disorder_group
O411 O 1.0789(3) 1.17950(15) 0.42679(18) 0.0821(8) Uani 1 1 d . . .
O412 O 0.8637(4) 1.14891(19) 0.3807(3) 0.1148(12) Uani 1 1 d . . .
N1 N 1.1979(3) -0.07378(17) 0.19149(19) 0.0565(6) Uani 1 1 d . . .
N11 N 0.8719(2) -0.09767(14) 0.02518(15) 0.0449(5) Uani 1 1 d . . .
N21 N 0.5565(3) -0.04152(18) -0.10764(18) 0.0596(7) Uani 1 1 d . . .
N31 N 0.97203(18) 0.51061(12) 0.28950(13) 0.0313(4) Uani 1 1 d . . .
N41 N 0.9742(3) 1.12358(17) 0.39945(19) 0.0625(7) Uani 1 1 d . . .
C2 C 1.0892(3) -0.11654(17) 0.12103(19) 0.0445(6) Uani 1 1 d . . .
C3 C 1.0778(4) -0.2130(2) 0.0713(2) 0.0585(8) Uani 1 1 d . . .
H3 H 1.0002 -0.2413 0.0231 0.070 Uiso 1 1 calc R . .
C4 C 1.1832(4) -0.2655(2) 0.0949(3) 0.0651(9) Uani 1 1 d . . .
H4 H 1.1783 -0.3297 0.0621 0.078 Uiso 1 1 calc R . .
C5 C 1.2952(4) -0.2229(2) 0.1667(3) 0.0652(9) Uani 1 1 d . . .
H5 H 1.3670 -0.2576 0.1840 0.078 Uiso 1 1 calc R . .
C6 C 1.2996(3) -0.1262(2) 0.2133(3) 0.0659(9) Uani 1 1 d . . .
H6 H 1.3765 -0.0968 0.2616 0.079 Uiso 1 1 calc R . .
C12 C 0.9803(3) -0.05533(16) 0.09598(18) 0.0416(6) Uani 1 1 d . . .
C13 C 0.9958(3) 0.04236(17) 0.14400(18) 0.0425(6) Uani 1 1 d . . .
H13 H 1.0725 0.0687 0.1935 0.051 Uiso 1 1 calc R . .
C14 C 0.8959(2) 0.10013(16) 0.11741(17) 0.0377(5) Uani 1 1 d . . .
C15 C 0.7827(3) 0.05531(17) 0.04345(18) 0.0416(6) Uani 1 1 d . . .
H15 H 0.7128 0.0908 0.0237 0.050 Uiso 1 1 calc R . .
C16 C 0.7745(3) -0.04341(17) -0.00097(18) 0.0433(6) Uani 1 1 d . . .
C22 C 0.6567(3) -0.09316(19) -0.0812(2) 0.0517(7) Uani 1 1 d . . .
C23 C 0.6527(4) -0.1911(2) -0.1251(3) 0.0879(13) Uani 1 1 d . . .
H23 H 0.7236 -0.2256 -0.1051 0.106 Uiso 1 1 calc R . .
C24 C 0.5420(5) -0.2351(3) -0.1982(3) 0.1128(18) Uani 1 1 d . . .
H24 H 0.5362 -0.3006 -0.2279 0.135 Uiso 1 1 calc R . .
C25 C 0.4400(5) -0.1822(3) -0.2273(3) 0.0984(15) Uani 1 1 d . . .
H25 H 0.3652 -0.2102 -0.2778 0.118 Uiso 1 1 calc R . .
C26 C 0.4515(4) -0.0862(3) -0.1796(3) 0.0763(10) Uani 1 1 d . . .
H26 H 0.3816 -0.0505 -0.1988 0.092 Uiso 1 1 calc R . .
C32 C 1.0617(2) 0.56855(16) 0.26371(16) 0.0339(5) Uani 1 1 d . . .
C33 C 1.0735(2) 0.66897(16) 0.29301(18) 0.0383(5) Uani 1 1 d . . .
H33 H 1.1369 0.7082 0.2778 0.046 Uiso 1 1 calc R . .
C34 C 0.9923(2) 0.71291(16) 0.34505(16) 0.0354(5) Uani 1 1 d . . .
C35 C 0.9083(2) 0.65198(15) 0.37378(17) 0.0359(5) Uani 1 1 d . . .
H35 H 0.8576 0.6797 0.4119 0.043 Uiso 1 1 calc R . .
C36 C 0.8983(2) 0.55079(15) 0.34710(16) 0.0324(5) Uani 1 1 d . . .
C141 C 0.9136(2) 0.20655(16) 0.16465(16) 0.0359(5) Uani 1 1 d . . .
C142 C 1.0300(2) 0.24977(16) 0.23592(17) 0.0358(5) Uani 1 1 d . . .
H142 H 1.0964 0.2112 0.2544 0.043 Uiso 1 1 calc R . .
C143 C 1.0508(2) 0.34856(15) 0.28057(16) 0.0334(5) Uani 1 1 d . . .
C144 C 0.9498(2) 0.40433(15) 0.24946(15) 0.0315(5) Uani 1 1 d . . .
C145 C 0.8305(2) 0.36483(16) 0.17861(17) 0.0365(5) Uani 1 1 d . . .
C146 C 0.8146(2) 0.26548(17) 0.13760(17) 0.0393(5) Uani 1 1 d . . .
H146 H 0.7357 0.2372 0.0906 0.047 Uiso 1 1 calc R . .
C147 C 1.1774(3) 0.38974(18) 0.35907(19) 0.0445(6) Uani 1 1 d . . .
H14A H 1.1988 0.3428 0.3956 0.067 Uiso 1 1 calc R . .
H14B H 1.1624 0.4488 0.3969 0.067 Uiso 1 1 calc R . .
H14C H 1.2518 0.4039 0.3348 0.067 Uiso 1 1 calc R . .
C148 C 0.7231(3) 0.42548(19) 0.1429(2) 0.0519(7) Uani 1 1 d . . .
H14D H 0.6673 0.3907 0.0826 0.078 Uiso 1 1 calc R . .
H14E H 0.7663 0.4867 0.1393 0.078 Uiso 1 1 calc R . .
H14F H 0.6674 0.4376 0.1842 0.078 Uiso 1 1 calc R . .
C321 C 1.1436(2) 0.52573(16) 0.20251(17) 0.0370(5) Uani 1 1 d . . .
C322 C 1.0861(3) 0.4683(2) 0.1138(2) 0.0505(7) Uani 1 1 d . . .
H322 H 0.9923 0.4500 0.0917 0.061 Uiso 1 1 calc R . .
C323 C 1.1688(4) 0.4379(2) 0.0578(2) 0.0623(8) Uani 1 1 d . . .
H323 H 1.1300 0.3984 -0.0014 0.075 Uiso 1 1 calc R . .
C324 C 1.3074(4) 0.4657(2) 0.0892(2) 0.0636(9) Uani 1 1 d . . .
H324 H 1.3623 0.4456 0.0514 0.076 Uiso 1 1 calc R . .
C325 C 1.3643(3) 0.5235(2) 0.1768(2) 0.0601(8) Uani 1 1 d . . .
H325 H 1.4580 0.5420 0.1982 0.072 Uiso 1 1 calc R . .
C326 C 1.2840(3) 0.5544(2) 0.2337(2) 0.0473(6) Uani 1 1 d . . .
H326 H 1.3236 0.5943 0.2926 0.057 Uiso 1 1 calc R . .
C341 C 0.9925(3) 0.82073(16) 0.36490(17) 0.0374(5) Uani 1 1 d . . .
C342 C 1.1106(3) 0.88532(18) 0.3812(2) 0.0463(6) Uani 1 1 d . . .
H342 H 1.1931 0.8615 0.3838 0.056 Uiso 1 1 calc R . .
C343 C 1.1057(3) 0.98524(18) 0.3936(2) 0.0511(7) Uani 1 1 d . . .
H343 H 1.1842 1.0291 0.4055 0.061 Uiso 1 1 calc R . .
C344 C 0.9817(3) 1.01745(17) 0.38771(19) 0.0464(6) Uani 1 1 d . . .
C345 C 0.8640(3) 0.95627(18) 0.3739(2) 0.0495(7) Uani 1 1 d . . .
H345 H 0.7822 0.9810 0.3721 0.059 Uiso 1 1 calc R . .
C346 C 0.8697(3) 0.85667(17) 0.3629(2) 0.0449(6) Uani 1 1 d . . .
H346 H 0.7914 0.8139 0.3541 0.054 Uiso 1 1 calc R . .
C361 C 0.8071(2) 0.48866(15) 0.37944(16) 0.0335(5) Uani 1 1 d . . .
C362 C 0.8464(3) 0.41084(16) 0.41762(17) 0.0386(5) Uani 1 1 d . . .
H362 H 0.9322 0.3927 0.4203 0.046 Uiso 1 1 calc R . .
C363 C 0.7578(3) 0.36032(18) 0.45166(18) 0.0472(6) Uani 1 1 d . . .
H363 H 0.7851 0.3088 0.4776 0.057 Uiso 1 1 calc R . .
C364 C 0.6295(3) 0.38568(19) 0.4474(2) 0.0516(7) Uani 1 1 d . . .
H364 H 0.5701 0.3509 0.4696 0.062 Uiso 1 1 calc R . .
C365 C 0.5900(3) 0.4633(2) 0.4099(2) 0.0498(7) Uani 1 1 d . . .
H365 H 0.5039 0.4809 0.4071 0.060 Uiso 1 1 calc R . .
C366 C 0.6778(2) 0.51472(18) 0.37657(18) 0.0419(6) Uani 1 1 d . . .
H366 H 0.6507 0.5672 0.3520 0.050 Uiso 1 1 calc R . .
C53 C 0.6307(6) 0.8324(4) 0.1371(5) 0.1159(17) Uani 1 1 d D . .
H53A H 0.5799 0.8600 0.0893 0.139 Uiso 0.33 1 calc PR A 1
H53B H 0.7255 0.8575 0.1526 0.139 Uiso 0.33 1 calc PR A 1
H53C H 0.5988 0.8497 0.1907 0.139 Uiso 0.33 1 calc PR A 1
H53D H 0.5844 0.8350 0.0752 0.139 Uiso 0.67 1 d PR A 2
H53E H 0.5682 0.8383 0.1739 0.139 Uiso 0.67 1 d PR A 2
H53F H 0.7046 0.8853 0.1631 0.139 Uiso 0.67 1 d PR A 2
N51A N 0.633(3) 0.6507(12) 0.117(2) 0.224(18) Uani 0.33 1 d PD B 1
C52A C 0.612(3) 0.7248(13) 0.1041(17) 0.148(14) Uani 0.33 1 d PD B 1
N51B N 0.7412(13) 0.6760(8) 0.1360(6) 0.142(4) Uani 0.67 1 d P B 2
C52B C 0.6822(13) 0.7419(5) 0.1357(6) 0.090(3) Uani 0.67 1 d P B 2
N61 N 0.3104(10) 0.1514(8) 0.3242(8) 0.127(3) Uani 0.50 1 d P . .
C62 C 0.4071(14) 0.1253(9) 0.3632(10) 0.129(4) Uani 0.50 1 d PD . .
C63 C 0.5373(15) 0.0778(11) 0.4084(9) 0.155(5) Uani 0.50 1 d PD . .
H63A H 0.5376 0.0745 0.4699 0.233 Uiso 0.50 1 calc PR . .
H63B H 0.6189 0.1174 0.4107 0.233 Uiso 0.50 1 calc PR . .
H63C H 0.5333 0.0130 0.3718 0.233 Uiso 0.50 1 calc PR . .
B1 B 0.4645(4) 0.2209(3) 0.5924(5) 0.0845(15) Uani 1 1 d . . .
F1 F 0.4421(3) 0.2737(3) 0.6780(3) 0.1431(12) Uani 1 1 d . . .
F2 F 0.6005(2) 0.23723(19) 0.6007(2) 0.1033(8) Uani 1 1 d . . .
F3 F 0.3916(4) 0.2666(3) 0.5347(3) 0.1617(15) Uani 1 1 d . . .
F4 F 0.4198(3) 0.1305(2) 0.5838(4) 0.191(2) Uani 1 1 d . . .

loop_
_atom_site_aniso_label
_atom_site_aniso_U_11
_atom_site_aniso_U_22
_atom_site_aniso_U_33
_atom_site_aniso_U_23
_atom_site_aniso_U_13
_atom_site_aniso_U_12
O411 0.127(2) 0.0316(11) 0.0797(17) 0.0123(10) 0.0212(16) -0.0053(12)
O412 0.123(3) 0.0517(15) 0.189(4) 0.0406(19) 0.059(2) 0.0449(16)
N1 0.0622(15) 0.0413(13) 0.0655(16) 0.0104(11) 0.0179(13) 0.0120(11)
N11 0.0611(14) 0.0286(10) 0.0419(12) 0.0000(9) 0.0175(10) 0.0013(9)
N21 0.0602(15) 0.0504(14) 0.0531(15) -0.0048(11) 0.0062(12) -0.0001(11)
N31 0.0356(10) 0.0218(9) 0.0336(10) 0.0028(7) 0.0079(8) 0.0048(7)
N41 0.103(2) 0.0315(13) 0.0598(16) 0.0128(11) 0.0323(15) 0.0159(14)
C2 0.0639(17) 0.0299(12) 0.0478(15) 0.0118(10) 0.0267(13) 0.0111(11)
C3 0.087(2) 0.0340(14) 0.0558(18) 0.0077(12) 0.0223(16) 0.0152(13)
C4 0.099(3) 0.0354(15) 0.072(2) 0.0182(14) 0.037(2) 0.0236(15)
C5 0.077(2) 0.0523(18) 0.090(3) 0.0359(18) 0.045(2) 0.0286(16)
C6 0.065(2) 0.0514(18) 0.085(2) 0.0220(16) 0.0208(18) 0.0175(14)
C12 0.0562(15) 0.0276(12) 0.0433(14) 0.0056(10) 0.0205(12) 0.0063(10)
C13 0.0542(15) 0.0269(12) 0.0420(14) 0.0008(10) 0.0123(12) 0.0053(10)
C14 0.0482(14) 0.0263(11) 0.0376(13) 0.0020(9) 0.0158(11) 0.0035(9)
C15 0.0500(14) 0.0291(12) 0.0418(14) 0.0011(10) 0.0129(11) 0.0030(10)
C16 0.0570(16) 0.0303(12) 0.0393(14) 0.0005(10) 0.0168(12) -0.0026(10)
C22 0.0637(18) 0.0373(14) 0.0443(15) -0.0043(11) 0.0136(13) -0.0071(12)
C23 0.100(3) 0.0424(18) 0.085(3) -0.0187(17) -0.007(2) 0.0047(17)
C24 0.124(4) 0.056(2) 0.101(3) -0.032(2) -0.023(3) 0.001(2)
C25 0.086(3) 0.077(3) 0.088(3) -0.026(2) -0.009(2) -0.008(2)
C26 0.066(2) 0.069(2) 0.072(2) -0.0063(17) 0.0016(18) -0.0013(16)
C32 0.0359(12) 0.0297(11) 0.0366(12) 0.0066(9) 0.0118(10) 0.0069(9)
C33 0.0418(13) 0.0293(12) 0.0458(14) 0.0068(10) 0.0178(11) 0.0049(9)
C34 0.0412(13) 0.0261(11) 0.0377(13) 0.0050(9) 0.0111(10) 0.0050(9)
C35 0.0429(13) 0.0263(11) 0.0392(13) 0.0044(9) 0.0155(10) 0.0067(9)
C36 0.0353(12) 0.0262(11) 0.0329(12) 0.0036(8) 0.0074(9) 0.0048(8)
C141 0.0441(13) 0.0261(11) 0.0356(12) 0.0026(9) 0.0121(10) 0.0033(9)
C142 0.0421(13) 0.0260(11) 0.0372(12) 0.0045(9) 0.0092(10) 0.0080(9)
C143 0.0359(12) 0.0268(11) 0.0344(12) 0.0036(9) 0.0077(9) 0.0044(8)
C144 0.0396(12) 0.0209(10) 0.0323(11) 0.0015(8) 0.0113(9) 0.0039(8)
C145 0.0399(13) 0.0308(12) 0.0361(13) 0.0041(9) 0.0086(10) 0.0076(9)
C146 0.0404(13) 0.0319(12) 0.0362(13) -0.0014(9) 0.0033(10) 0.0027(9)
C147 0.0416(13) 0.0337(12) 0.0476(15) 0.0030(10) 0.0000(11) 0.0050(10)
C148 0.0532(16) 0.0411(14) 0.0505(16) 0.0035(12) -0.0008(13) 0.0160(11)
C321 0.0458(13) 0.0269(11) 0.0431(13) 0.0084(9) 0.0196(11) 0.0101(9)
C322 0.0569(16) 0.0460(15) 0.0478(16) 0.0031(12) 0.0214(13) 0.0019(12)
C323 0.084(2) 0.0514(17) 0.0544(18) -0.0001(13) 0.0352(17) 0.0062(15)
C324 0.079(2) 0.0575(18) 0.073(2) 0.0156(16) 0.0472(18) 0.0289(16)
C325 0.0515(17) 0.0676(19) 0.073(2) 0.0211(16) 0.0301(16) 0.0237(14)
C326 0.0465(15) 0.0473(15) 0.0503(16) 0.0100(12) 0.0173(12) 0.0120(11)
C341 0.0494(14) 0.0250(11) 0.0405(13) 0.0055(9) 0.0192(11) 0.0063(9)
C342 0.0483(15) 0.0320(13) 0.0614(17) 0.0077(11) 0.0239(13) 0.0042(10)
C343 0.0625(17) 0.0308(13) 0.0617(18) 0.0078(11) 0.0260(14) -0.0028(11)
C344 0.0751(19) 0.0242(12) 0.0441(15) 0.0083(10) 0.0233(13) 0.0092(11)
C345 0.0578(16) 0.0356(14) 0.0589(17) 0.0094(12) 0.0215(14) 0.0180(11)
C346 0.0487(15) 0.0311(12) 0.0567(16) 0.0088(11) 0.0191(12) 0.0069(10)
C361 0.0387(12) 0.0260(11) 0.0328(12) 0.0017(8) 0.0107(9) 0.0007(8)
C362 0.0464(14) 0.0295(11) 0.0393(13) 0.0047(9) 0.0139(11) 0.0055(9)
C363 0.0700(18) 0.0300(12) 0.0422(14) 0.0076(10) 0.0198(13) 0.0004(11)
C364 0.0582(17) 0.0435(15) 0.0525(17) 0.0063(12) 0.0239(13) -0.0110(12)
C365 0.0423(14) 0.0514(16) 0.0545(17) 0.0055(12) 0.0187(12) 0.0022(11)
C366 0.0408(13) 0.0378(13) 0.0463(15) 0.0076(10) 0.0125(11) 0.0064(10)
C53 0.119(4) 0.121(4) 0.139(5) 0.061(4) 0.064(4) 0.025(3)
N51A 0.37(4) 0.062(10) 0.36(4) 0.061(15) 0.29(4) 0.063(17)
C52A 0.15(2) 0.19(3) 0.089(18) -0.012(15) 0.063(15) -0.045(19)
N51B 0.231(11) 0.101(7) 0.095(5) 0.003(4) 0.059(7) 0.032(7)
C52B 0.155(9) 0.059(4) 0.058(5) 0.005(3) 0.042(5) 0.021(5)
N61 0.108(7) 0.164(9) 0.135(8) 0.059(7) 0.050(6) 0.067(6)
C62 0.128(10) 0.119(9) 0.151(12) 0.023(8) 0.064(9) 0.025(7)
C63 0.186(14) 0.180(13) 0.097(9) 0.040(9) 0.035(9) 0.005(11)
B1 0.045(2) 0.070(3) 0.134(5) 0.032(3) 0.013(2) 0.0022(18)
F1 0.0887(19) 0.164(3) 0.177(4) 0.033(3) 0.045(2) 0.0188(18)
F2 0.0585(13) 0.1123(18) 0.132(2) 0.0169(16) 0.0286(13) -0.0009(11)
F3 0.125(3) 0.159(3) 0.211(4) 0.081(3) 0.026(3) 0.054(2)
F4 0.112(2) 0.0672(17) 0.413(7) 0.059(3) 0.110(3) 0.0089(15)

loop_
_atom_type_symbol
_atom_type_description
_atom_type_scat_dispersion_real
_atom_type_scat_dispersion_imag
_atom_type_scat_source
C C 0.0030 0.0020 'International Tables Vol C Tables 4.2.6.8 and 6.1.1.4'
H H 0.0000 0.0000 'International Tables Vol C Tables 4.2.6.8 and 6.1.1.4'
B B 0.0010 0.0010 'International Tables Vol C Tables 4.2.6.8 and 6.1.1.4'
F F 0.0170 0.0100 'International Tables Vol C Tables 4.2.6.8 and 6.1.1.4'
N N 0.0060 0.0030 'International Tables Vol C Tables 4.2.6.8 and 6.1.1.4'
O O 0.0110 0.0060 'International Tables Vol C Tables 4.2.6.8 and 6.1.1.4'

loop_
_geom_angle_atom_site_label_1
_geom_angle_atom_site_label_2
_geom_angle_atom_site_label_3
_geom_angle
C2 N1 C6 117.9(3)
C12 N11 C16 118.2(2)
C26 N21 C22 117.5(3)
C32 N31 C36 121.22(17)
C32 N31 C144 118.50(17)
C36 N31 C144 120.18(18)
O412 N41 O411 123.7(3)
O412 N41 C344 117.8(3)
O411 N41 C344 118.5(3)
N1 C2 C3 122.4(3)
N1 C2 C12 116.7(2)
C3 C2 C12 120.9(3)
C4 C3 C2 118.7(3)
C4 C3 H3 120.6
C2 C3 H3 120.6
C5 C4 C3 119.6(3)
C5 C4 H4 120.2
C3 C4 H4 120.2
C4 C5 C6 118.5(3)
C4 C5 H5 120.7
C6 C5 H5 120.7
N1 C6 C5 122.8(3)
N1 C6 H6 118.6
C5 C6 H6 118.6
N11 C12 C13 123.0(2)
N11 C12 C2 116.8(2)
C13 C12 C2 120.2(2)
C14 C13 C12 119.6(2)
C14 C13 H13 120.2
C12 C13 H13 120.2
C13 C14 C15 117.1(2)
C13 C14 C141 120.7(2)
C15 C14 C141 122.2(2)
C14 C15 C16 119.8(2)
C14 C15 H15 120.1
C16 C15 H15 120.1
N11 C16 C15 122.3(2)
N11 C16 C22 116.3(2)
C15 C16 C22 121.3(2)
N21 C22 C23 122.3(3)
N21 C22 C16 117.7(2)
C23 C22 C16 120.0(3)
C24 C23 C22 118.6(4)
C24 C23 H23 120.7
C22 C23 H23 120.7
C25 C24 C23 119.6(4)
C25 C24 H24 120.2
C23 C24 H24 120.2
C24 C25 C26 118.0(4)
C24 C25 H25 121.0
C26 C25 H25 121.0
N21 C26 C25 124.0(4)
N21 C26 H26 118.0
C25 C26 H26 118.0
N31 C32 C33 119.3(2)
N31 C32 C321 121.66(19)
C33 C32 C321 119.0(2)
C32 C33 C34 121.3(2)
C32 C33 H33 119.4
C34 C33 H33 119.4
C35 C34 C33 117.5(2)
C35 C34 C341 121.9(2)
C33 C34 C341 120.5(2)
C36 C35 C34 121.7(2)
C36 C35 H35 119.2
C34 C35 H35 119.2
N31 C36 C35 118.7(2)
N31 C36 C361 121.58(18)
C35 C36 C361 119.7(2)
C142 C141 C146 118.1(2)
C142 C141 C14 120.8(2)
C146 C141 C14 121.1(2)
C141 C142 C143 122.4(2)
C141 C142 H142 118.8
C143 C142 H142 118.8
C142 C143 C144 117.0(2)
C142 C143 C147 119.6(2)
C144 C143 C147 123.48(19)
C145 C144 C143 123.11(19)
C145 C144 N31 117.83(19)
C143 C144 N31 118.99(19)
C146 C145 C144 117.2(2)
C146 C145 C148 119.5(2)
C144 C145 C148 123.2(2)
C145 C146 C141 122.1(2)
C145 C146 H146 118.9
C141 C146 H146 118.9
C143 C147 H14A 109.5
C143 C147 H14B 109.5
H14A C147 H14B 109.5
C143 C147 H14C 109.5
H14A C147 H14C 109.5
H14B C147 H14C 109.5
C145 C148 H14D 109.5
C145 C148 H14E 109.5
H14D C148 H14E 109.5
C145 C148 H14F 109.5
H14D C148 H14F 109.5
H14E C148 H14F 109.5
C322 C321 C326 119.2(2)
C322 C321 C32 123.2(2)
C326 C321 C32 117.2(2)
C321 C322 C323 119.9(3)
C321 C322 H322 120.0
C323 C322 H322 120.0
C324 C323 C322 120.5(3)
C324 C323 H323 119.7
C322 C323 H323 119.7
C325 C324 C323 119.5(3)
C325 C324 H324 120.2
C323 C324 H324 120.2
C324 C325 C326 120.9(3)
C324 C325 H325 119.5
C326 C325 H325 119.5
C325 C326 C321 119.8(3)
C325 C326 H326 120.1
C321 C326 H326 120.1
C346 C341 C342 119.8(2)
C346 C341 C34 118.4(2)
C342 C341 C34 121.7(2)
C343 C342 C341 120.2(2)
C343 C342 H342 119.9
C341 C342 H342 119.9
C344 C343 C342 118.1(2)
C344 C343 H343 120.9
C342 C343 H343 120.9
C345 C344 C343 123.2(2)
C345 C344 N41 117.9(3)
C343 C344 N41 118.9(3)
C344 C345 C346 118.4(2)
C344 C345 H345 120.8
C346 C345 H345 120.8
C345 C346 C341 120.1(2)
C345 C346 H346 119.9
C341 C346 H346 119.9
C362 C361 C366 118.9(2)
C362 C361 C36 123.7(2)
C366 C361 C36 117.3(2)
C363 C362 C361 120.1(2)
C363 C362 H362 120.0
C361 C362 H362 120.0
C364 C363 C362 120.7(3)
C364 C363 H363 119.6
C362 C363 H363 119.6
C363 C364 C365 119.5(2)
C363 C364 H364 120.3
C365 C364 H364 120.3
C366 C365 C364 120.3(3)
C366 C365 H365 119.8
C364 C365 H365 119.8
C365 C366 C361 120.6(2)
C365 C366 H366 119.7
C361 C366 H366 119.7
C52B C53 C52A 29.8(9)
C52B C53 H53A 132.8
C52A C53 H53A 109.5
C52B C53 H53B 82.5
C52A C53 H53B 109.5
H53A C53 H53B 109.5
C52B C53 H53C 108.6
C52A C53 H53C 109.5
H53A C53 H53C 109.5
H53B C53 H53C 109.5
C52B C53 H53D 109.5
C52A C53 H53D 87.8
H53A C53 H53D 23.2
H53B C53 H53D 110.8
H53C C53 H53D 126.9
C52B C53 H53E 109.4
C52A C53 H53E 99.4
H53A C53 H53E 96.8
H53B C53 H53E 130.6
H53C C53 H53E 21.2
H53D C53 H53E 109.5
C52B C53 H53F 109.5
C52A C53 H53F 138.0
H53A C53 H53F 97.0
H53B C53 H53F 28.9
H53C C53 H53F 90.6
H53D C53 H53F 109.5
H53E C53 H53F 109.5
N51A C52A C53 150(3)
N51B C52B C53 170.5(13)
N61 C62 C63 173.6(14)
C62 C63 H63A 109.5
C62 C63 H63B 109.5
H63A C63 H63B 109.5
C62 C63 H63C 109.5
H63A C63 H63C 109.5
H63B C63 H63C 109.5
F4 B1 F3 116.7(5)
F4 B1 F2 113.5(4)
F3 B1 F2 112.6(4)
F4 B1 F1 105.0(5)
F3 B1 F1 99.2(4)
F2 B1 F1 108.0(4)

loop_
_geom_bond_atom_site_label_1
_geom_bond_atom_site_label_2
_geom_bond_distance
O411 N41 1.205(4)
O412 N41 1.198(4)
N1 C2 1.335(4)
N1 C6 1.340(4)
N11 C12 1.334(3)
N11 C16 1.337(3)
N21 C26 1.331(4)
N21 C22 1.334(4)
N31 C32 1.374(3)
N31 C36 1.375(3)
N31 C144 1.471(3)
N41 C344 1.480(3)
C2 C3 1.394(4)
C2 C12 1.487(4)
C3 C4 1.374(4)
C3 H3 0.9300
C4 C5 1.365(5)
C4 H4 0.9300
C5 C6 1.392(5)
C5 H5 0.9300
C6 H6 0.9300
C12 C13 1.395(3)
C13 C14 1.392(3)
C13 H13 0.9300
C14 C15 1.395(3)
C14 C141 1.499(3)
C15 C16 1.402(3)
C15 H15 0.9300
C16 C22 1.488(4)
C22 C23 1.396(4)
C23 C24 1.372(5)
C23 H23 0.9300
C24 C25 1.369(6)
C24 H24 0.9300
C25 C26 1.378(5)
C25 H25 0.9300
C26 H26 0.9300
C32 C33 1.379(3)
C32 C321 1.490(3)
C33 C34 1.395(3)
C33 H33 0.9300
C34 C35 1.388(3)
C34 C341 1.487(3)
C35 C36 1.388(3)
C35 H35 0.9300
C36 C361 1.483(3)
C141 C142 1.390(3)
C141 C146 1.398(3)
C142 C143 1.391(3)
C142 H142 0.9300
C143 C144 1.398(3)
C143 C147 1.505(3)
C144 C145 1.396(3)
C145 C146 1.389(3)
C145 C148 1.511(3)
C146 H146 0.9300
C147 H14A 0.9600
C147 H14B 0.9600
C147 H14C 0.9600
C148 H14D 0.9600
C148 H14E 0.9600
C148 H14F 0.9600
C321 C322 1.385(4)
C321 C326 1.393(4)
C322 C323 1.391(4)
C322 H322 0.9300
C323 C324 1.375(5)
C323 H323 0.9300
C324 C325 1.373(5)
C324 H324 0.9300
C325 C326 1.382(4)
C325 H325 0.9300
C326 H326 0.9300
C341 C346 1.391(3)
C341 C342 1.393(3)
C342 C343 1.389(4)
C342 H342 0.9300
C343 C344 1.373(4)
C343 H343 0.9300
C344 C345 1.371(4)
C345 C346 1.387(3)
C345 H345 0.9300
C346 H346 0.9300
C361 C362 1.391(3)
C361 C366 1.397(3)
C362 C363 1.386(4)
C362 H362 0.9300
C363 C364 1.381(4)
C363 H363 0.9300
C364 C365 1.384(4)
C364 H364 0.9300
C365 C366 1.379(4)
C365 H365 0.9300
C366 H366 0.9300
C53 C52B 1.418(10)
C53 C52A 1.476(17)
C53 H53A 0.9600
C53 H53B 0.9600
C53 H53C 0.9600
C53 H53D 0.9599
C53 H53E 0.9600
C53 H53F 0.9600
N51A C52A 1.135(18)
N51B C52B 1.149(12)
N61 C62 1.152(15)
C62 C63 1.605(14)
C63 H63A 0.9600
C63 H63B 0.9600
C63 H63C 0.9600
B1 F4 1.290(5)
B1 F3 1.320(6)
B1 F2 1.366(5)
B1 F1 1.457(7)
